data_4340244
loop_
_publ_author_name
'Costes, Jean-Pierre'
'Auchel, Magali'
'Dahan, Fran\,coise'
'Peyrou, Viviane'
'Shova, Sergiu'
'Wernsdorfer, Wolfgang'

_publ_section_title
;
 Synthesis, structures, and magnetic properties of tetranuclear CuII-LnIII
 complexes.
;
_journal_issue 5
_journal_name_full 'Inorganic chemistry'
_journal_page_first 1924
_journal_page_last 1934
_journal_paper_doi 10.1021/ic050587o
_journal_volume 45
_journal_year 2006
_chemical_formula_moiety 'C21.50 H27 Cu K N2 O6.50'
_chemical_formula_sum 'C21.5 H27 Cu K N2 O6.5'
_chemical_formula_weight 520.09
_chemical_name_systematic
;
 ?
;
_space_group_IT_number 15
_symmetry_cell_setting monoclinic
_symmetry_Int_Tables_number 15
_symmetry_space_group_name_Hall '-C 2yc'
_symmetry_space_group_name_H-M 'C 1 2/c 1'
_atom_sites_solution_hydrogens geom
_atom_sites_solution_primary direct
_atom_sites_solution_secondary difmap
_audit_creation_method SHELXL-97
_cell_angle_alpha 90.00
_cell_angle_beta 92.130(6)
_cell_angle_gamma 90.00
_cell_formula_units_Z 8
_cell_length_a 27.528(2)
_cell_length_b 7.0944(7)
_cell_length_c 22.9140(18)
_cell_measurement_reflns_used 2971
_cell_measurement_temperature 180(2)
_cell_measurement_theta_max 32.05
_cell_measurement_theta_min 3.0
_cell_volume 4471.9(7)
_computing_cell_refinement 'CrysAlis RED, Oxford Diffraction Ltd.'
_computing_data_collection 'CrysAlis CCD, Oxford Diffraction Ltd.'
_computing_data_reduction 'CrysAlis RED, Oxford Diffraction Ltd.'
_computing_molecular_graphics 'ZORTEP (Zsolnai, 1996)'
_computing_publication_material 'SHELXL-97 (Sheldrick, 1997)'
_computing_structure_refinement 'SHELXL-97 (Sheldrick, 1997)'
_computing_structure_solution 'SHELXS-97 (Sheldrick, 1990)'
_diffrn_ambient_temperature 180(2)
_diffrn_detector_area_resol_mean 0
_diffrn_measured_fraction_theta_full 0.998
_diffrn_measured_fraction_theta_max 0.998
_diffrn_measurement_device_type omega-Phi
_diffrn_radiation_monochromator graphite
_diffrn_radiation_source 'Enhance (Mo) X-ray Source'
_diffrn_radiation_type MoK\a
_diffrn_radiation_wavelength 0.70930
_diffrn_reflns_av_R_equivalents 0.0470
_diffrn_reflns_av_sigmaI/netI 0.0502
_diffrn_reflns_limit_h_max 34
_diffrn_reflns_limit_h_min -33
_diffrn_reflns_limit_k_max 7
_diffrn_reflns_limit_k_min -8
_diffrn_reflns_limit_l_max 28
_diffrn_reflns_limit_l_min -27
_diffrn_reflns_number 15916
_diffrn_reflns_theta_full 26.00
_diffrn_reflns_theta_max 26.00
_diffrn_reflns_theta_min 3.08
_diffrn_standards_decay_% 0
_diffrn_standards_interval_count 0
_diffrn_standards_interval_time 0
_diffrn_standards_number 0
_exptl_absorpt_coefficient_mu 1.207
_exptl_absorpt_correction_T_max 0.728
_exptl_absorpt_correction_T_min 0.655
_exptl_absorpt_correction_type multi-scan
_exptl_absorpt_process_details 'R. H. Blessing, Acta Cryst., 1995, a51, 33 '
_exptl_crystal_colour violet
_exptl_crystal_density_diffrn 1.545
_exptl_crystal_density_method 'not measured'
_exptl_crystal_description prism
_exptl_crystal_F_000 2160
_exptl_crystal_size_max 0.5
_exptl_crystal_size_mid 0.2
_exptl_crystal_size_min 0.2
_refine_diff_density_max 0.604
_refine_diff_density_min -0.466
_refine_diff_density_rms 0.069
_refine_ls_extinction_method none
_refine_ls_goodness_of_fit_ref 1.040
_refine_ls_hydrogen_treatment mixed
_refine_ls_matrix_type full
_refine_ls_number_parameters 300
_refine_ls_number_reflns 4420
_refine_ls_number_restraints 0
_refine_ls_restrained_S_all 1.040
_refine_ls_R_factor_all 0.0491
_refine_ls_R_factor_gt 0.0363
_refine_ls_shift/su_max 0.000
_refine_ls_shift/su_mean 0.000
_refine_ls_structure_factor_coef Fsqd
_refine_ls_weighting_details 'calc w=1/[\s^2^(Fo^2^)+(0.0384P)^2^+0.0000P] where P=(Fo^2^+2Fc^2^)/3'
_refine_ls_weighting_scheme calc
_refine_ls_wR_factor_gt 0.0790
_refine_ls_wR_factor_ref 0.0831
_reflns_number_gt 3408
_reflns_number_total 4420
_reflns_threshold_expression >2sigma(I)
_cod_data_source_file ic050587osi20050415_122207.cif
_cod_data_source_block '[L4CuK(CH3OH)](CH3OH)0.5_(1)'
_cod_original_formula_sum 'C21.50 H27 Cu K N2 O6.50'
_cod_database_code 4340244

loop_
_symmetry_equiv_pos_as_xyz
'x, y, z'
'-x, y, -z+1/2'
'x+1/2, y+1/2, z'
'-x+1/2, y+1/2, -z+1/2'
'-x, -y, -z'
'x, -y, z-1/2'
'-x+1/2, -y+1/2, -z'
'x+1/2, -y+1/2, z-1/2'

loop_
_atom_site_label
_atom_site_type_symbol
_atom_site_fract_x
_atom_site_fract_y
_atom_site_fract_z
_atom_site_U_iso_or_equiv
_atom_site_adp_type
_atom_site_occupancy
_atom_site_symmetry_multiplicity
_atom_site_calc_flag
_atom_site_refinement_flags
Cu1 Cu 0.117979(11) 0.27939(4) 0.217759(13) 0.02047(10) Uani 1 1 d .
K1 K 0.17145(2) 0.11816(8) 0.35799(2) 0.03268(16) Uani 1 1 d .
O1 O 0.15746(6) 0.0748(2) 0.24376(7) 0.0225(4) Uani 1 1 d .
O2 O 0.12045(6) 0.3734(2) 0.29633(7) 0.0253(4) Uani 1 1 d .
O3 O 0.19968(6) -0.1953(2) 0.30153(7) 0.0234(4) Uani 1 1 d .
O4 O 0.13288(7) 0.4396(3) 0.40743(8) 0.0332(5) Uani 1 1 d .
O5 O 0.13440(7) 0.0272(3) 0.05820(8) 0.0398(5) Uani 1 1 d .
O6 O 0.19536(9) 0.0064(3) 0.47071(9) 0.0545(6) Uani 1 1 d .
H6O H 0.1736 0.0021 0.4964 0.065(12) Uiso 1 1 d R
O7 O 0.05560(17) -0.0959(6) -0.01446(19) 0.0449(11) Uani 0.50 1 d P
N1 N 0.11510(7) 0.1972(3) 0.13810(9) 0.0219(5) Uani 1 1 d .
N2 N 0.07447(7) 0.4809(3) 0.19102(9) 0.0225(5) Uani 1 1 d .
C1 C 0.16934(8) -0.0724(3) 0.21194(11) 0.0201(5) Uani 1 1 d .
C2 C 0.19368(9) -0.2229(3) 0.24218(11) 0.0208(5) Uani 1 1 d .
C3 C 0.22601(10) -0.3350(4) 0.33431(12) 0.0308(6) Uani 1 1 d .
H3A H 0.2276 -0.2999 0.3748 0.046 Uiso 1 1 calc R
H3B H 0.2583 -0.3449 0.3202 0.046 Uiso 1 1 calc R
H3C H 0.2098 -0.4543 0.3300 0.046 Uiso 1 1 calc R
C4 C 0.20936(9) -0.3816(4) 0.21358(12) 0.0269(6) Uani 1 1 d .
H4 H 0.2250 -0.4781 0.2343 0.032 Uiso 1 1 calc R
C5 C 0.20150(10) -0.3956(4) 0.15356(12) 0.0326(7) Uani 1 1 d .
H5 H 0.2123 -0.5013 0.1339 0.039 Uiso 1 1 calc R
C6 C 0.17792(9) -0.2548(4) 0.12328(12) 0.0284(6) Uani 1 1 d .
H6 H 0.1728 -0.2669 0.0831 0.034 Uiso 1 1 calc R
C7 C 0.16112(9) -0.0912(3) 0.15132(11) 0.0222(6) Uani 1 1 d .
C8 C 0.13596(9) 0.0515(4) 0.11304(11) 0.0238(6) Uani 1 1 d .
C9 C 0.09165(9) 0.3361(3) 0.09959(11) 0.0251(6) Uani 1 1 d .
H9A H 0.0770 0.2734 0.0657 0.030 Uiso 1 1 calc R
H9B H 0.1157 0.4247 0.0863 0.030 Uiso 1 1 calc R
C10 C 0.05267(9) 0.4412(4) 0.13219(11) 0.0267(6) Uani 1 1 d .
C11 C 0.00876(10) 0.3132(4) 0.14149(13) 0.0363(7) Uani 1 1 d .
H11A H -0.0154 0.3815 0.1620 0.054 Uiso 1 1 calc R
H11B H 0.0189 0.2050 0.1640 0.054 Uiso 1 1 calc R
H11C H -0.0047 0.2730 0.1043 0.054 Uiso 1 1 calc R
C12 C 0.03713(11) 0.6165(4) 0.09758(12) 0.0379(7) Uani 1 1 d .
H12A H 0.0126 0.6828 0.1181 0.057 Uiso 1 1 calc R
H12B H 0.0243 0.5796 0.0598 0.057 Uiso 1 1 calc R
H12C H 0.0647 0.6973 0.0932 0.057 Uiso 1 1 calc R
C13 C 0.06555(9) 0.6326(4) 0.21913(11) 0.0248(6) Uani 1 1 d .
H13 H 0.0484 0.7264 0.1989 0.030 Uiso 1 1 calc R
C14 C 0.07954(9) 0.6708(3) 0.27880(11) 0.0224(6) Uani 1 1 d .
C15 C 0.06521(9) 0.8451(4) 0.30311(12) 0.0286(6) Uani 1 1 d .
H15 H 0.0498 0.9345 0.2792 0.034 Uiso 1 1 calc R
C16 C 0.07348(10) 0.8843(4) 0.36075(12) 0.0322(7) Uani 1 1 d .
H16 H 0.0642 1.0003 0.3757 0.039 Uiso 1 1 calc R
C17 C 0.09587(9) 0.7508(4) 0.39755(12) 0.0296(6) Uani 1 1 d .
H17 H 0.1009 0.7764 0.4371 0.036 Uiso 1 1 calc R
C18 C 0.11059(9) 0.5800(4) 0.37487(11) 0.0252(6) Uani 1 1 d .
C19 C 0.10405(9) 0.5367(3) 0.31476(11) 0.0213(5) Uani 1 1 d .
C20 C 0.13029(13) 0.4560(5) 0.46925(12) 0.0477(9) Uani 1 1 d .
H20A H 0.1469 0.3515 0.4877 0.072 Uiso 1 1 calc R
H20B H 0.0969 0.4557 0.4798 0.072 Uiso 1 1 calc R
H20C H 0.1454 0.5717 0.4819 0.072 Uiso 1 1 calc R
C21 C 0.24173(16) 0.0012(8) 0.49695(18) 0.0995(16) Uani 1 1 d .
H21A H 0.2398 -0.0441 0.5363 0.149 Uiso 1 1 calc R
H21B H 0.2554 0.1257 0.4974 0.149 Uiso 1 1 calc R
H21C H 0.2620 -0.0815 0.4753 0.149 Uiso 1 1 calc R
C22 C 0.0000 0.0000 0.0000 0.097(3) Uani 1 2 d S
H201 H -0.0007 0.0803 0.0323 0.146 Uiso 0.50 1 d PR
H202 H -0.0243 -0.0897 0.0073 0.146 Uiso 0.50 1 d PR
H203 H -0.0142 0.0713 -0.0309 0.146 Uiso 0.50 1 d PR
H71 H 0.0795(19) -0.064(7) 0.011(2) 0.024(15) Uiso 0.50 1 d P

loop_
_atom_site_aniso_label
_atom_site_aniso_U_11
_atom_site_aniso_U_22
_atom_site_aniso_U_33
_atom_site_aniso_U_23
_atom_site_aniso_U_13
_atom_site_aniso_U_12
Cu1 0.02399(17) 0.02039(17) 0.01697(17) 0.00019(12) 0.00014(12) 0.00304(13)
K1 0.0485(4) 0.0276(3) 0.0215(3) -0.0006(2) -0.0048(3) 0.0082(3)
O1 0.0296(10) 0.0214(9) 0.0162(9) -0.0023(7) -0.0007(8) 0.0047(8)
O2 0.0338(10) 0.0220(9) 0.0203(9) -0.0020(7) 0.0019(8) 0.0074(8)
O3 0.0263(9) 0.0230(9) 0.0207(9) 0.0033(7) -0.0009(8) 0.0049(8)
O4 0.0438(12) 0.0383(11) 0.0173(9) -0.0024(8) 0.0006(9) 0.0111(9)
O5 0.0505(13) 0.0520(13) 0.0169(10) -0.0058(9) -0.0014(9) 0.0212(10)
O6 0.0470(14) 0.0873(18) 0.0291(12) 0.0145(12) -0.0002(12) -0.0034(13)
O7 0.047(3) 0.051(3) 0.036(3) -0.001(2) -0.004(2) 0.002(2)
N1 0.0264(11) 0.0220(11) 0.0174(11) 0.0008(9) -0.0005(9) 0.0051(9)
N2 0.0223(11) 0.0238(11) 0.0214(11) -0.0017(9) -0.0005(9) 0.0011(9)
C1 0.0154(12) 0.0206(13) 0.0244(14) 0.0012(10) 0.0019(10) -0.0030(10)
C2 0.0171(12) 0.0232(13) 0.0221(13) -0.0004(11) 0.0014(10) -0.0020(11)
C3 0.0326(15) 0.0266(15) 0.0328(16) 0.0068(12) -0.0039(13) 0.0064(12)
C4 0.0247(14) 0.0245(14) 0.0315(15) 0.0009(12) 0.0013(12) 0.0055(11)
C5 0.0342(16) 0.0274(15) 0.0363(17) -0.0100(13) 0.0014(13) 0.0076(13)
C6 0.0299(14) 0.0334(16) 0.0219(14) -0.0064(12) 0.0003(12) 0.0024(12)
C7 0.0207(13) 0.0227(13) 0.0230(14) -0.0009(11) 0.0006(11) -0.0012(11)
C8 0.0220(13) 0.0291(15) 0.0203(14) -0.0024(11) -0.0007(11) -0.0013(11)
C9 0.0322(15) 0.0256(14) 0.0172(13) 0.0033(11) -0.0018(11) 0.0006(11)
C10 0.0275(14) 0.0285(15) 0.0235(14) 0.0018(11) -0.0053(12) 0.0065(12)
C11 0.0273(15) 0.0459(18) 0.0353(17) -0.0042(14) -0.0047(13) -0.0004(13)
C12 0.0448(18) 0.0397(17) 0.0288(16) 0.0049(13) -0.0064(14) 0.0150(14)
C13 0.0245(14) 0.0253(14) 0.0245(14) 0.0059(11) -0.0002(11) 0.0022(11)
C14 0.0200(13) 0.0219(13) 0.0256(14) -0.0007(11) 0.0036(11) -0.0004(10)
C15 0.0255(14) 0.0242(14) 0.0363(16) -0.0012(12) 0.0041(12) 0.0042(11)
C16 0.0324(16) 0.0272(15) 0.0375(17) -0.0104(13) 0.0082(13) 0.0032(12)
C17 0.0282(14) 0.0360(16) 0.0248(15) -0.0105(12) 0.0049(12) -0.0014(12)
C18 0.0234(14) 0.0291(14) 0.0235(14) -0.0023(11) 0.0037(11) 0.0018(11)
C19 0.0180(13) 0.0241(14) 0.0219(13) -0.0015(11) 0.0036(11) -0.0004(11)
C20 0.068(2) 0.059(2) 0.0163(15) -0.0038(14) 0.0000(15) 0.0167(18)
C21 0.081(3) 0.158(5) 0.059(3) 0.006(3) 0.004(3) 0.010(3)
C22 0.189(8) 0.045(3) 0.056(4) -0.001(3) -0.011(4) -0.007(4)

loop_
_atom_type_symbol
_atom_type_description
_atom_type_scat_dispersion_real
_atom_type_scat_dispersion_imag
_atom_type_scat_source
C C 0.0033 0.0016 'International Tables Vol C Tables 4.2.6.8 and 6.1.1.4'
H H 0.0000 0.0000 'International Tables Vol C Tables 4.2.6.8 and 6.1.1.4'
Cu Cu 0.3201 1.2651 'International Tables Vol C Tables 4.2.6.8 and 6.1.1.4'
K K 0.2009 0.2494 'International Tables Vol C Tables 4.2.6.8 and 6.1.1.4'
N N 0.0061 0.0033 'International Tables Vol C Tables 4.2.6.8 and 6.1.1.4'
O O 0.0106 0.0060 'International Tables Vol C Tables 4.2.6.8 and 6.1.1.4'

loop_
_geom_angle_atom_site_label_1
_geom_angle_atom_site_label_2
_geom_angle_atom_site_label_3
_geom_angle
_geom_angle_site_symmetry_1
_geom_angle_site_symmetry_3
O1 Cu1 N1 93.98(8) . .
O1 Cu1 O2 88.36(7) . .
N1 Cu1 O2 177.36(8) . .
O1 Cu1 N2 177.01(8) . .
N1 Cu1 N2 85.44(8) . .
O2 Cu1 N2 92.28(8) . .
O1 Cu1 K1 43.88(5) . .
N1 Cu1 K1 137.84(6) . .
O2 Cu1 K1 44.54(5) . .
N2 Cu1 K1 136.56(6) . .
O1 K1 O2 60.05(5) . .
O1 K1 O3 57.66(5) . .
O2 K1 O3 117.44(5) . .
O1 K1 O6 155.87(7) . .
O2 K1 O6 142.63(7) . .
O3 K1 O6 98.56(6) . .
O1 K1 O4 117.06(5) . .
O2 K1 O4 57.03(5) . .
O3 K1 O4 173.34(6) . .
O6 K1 O4 86.31(6) . .
O1 K1 C16 82.32(6) . 1_545
O2 K1 C16 86.24(7) . 1_545
O3 K1 C16 80.73(6) . 1_545
O6 K1 C16 90.26(7) . 1_545
O4 K1 C16 94.78(7) . 1_545
O1 K1 C17 95.98(6) . 1_545
O2 K1 C17 109.83(6) . 1_545
O3 K1 C17 72.14(6) . 1_545
O6 K1 C17 70.40(7) . 1_545
O4 K1 C17 105.55(6) . 1_545
C16 K1 C17 23.69(7) 1_545 1_545
O1 K1 C5 91.76(6) . 4
O2 K1 C5 118.98(6) . 4
O3 K1 C5 68.70(6) . 4
O6 K1 C5 81.91(7) . 4
O4 K1 C5 116.74(6) . 4
C16 K1 C5 146.73(7) 1_545 4
C17 K1 C5 127.23(6) 1_545 4
O1 K1 Cu1 29.74(4) . .
O2 K1 Cu1 30.34(4) . .
O3 K1 Cu1 87.15(4) . .
O6 K1 Cu1 169.83(5) . .
O4 K1 Cu1 87.37(4) . .
C16 K1 Cu1 82.33(5) 1_545 .
C17 K1 Cu1 103.75(5) 1_545 .
C5 K1 Cu1 108.08(5) 4 .
C1 O1 Cu1 125.61(15) . .
C1 O1 K1 127.37(14) . .
Cu1 O1 K1 106.38(7) . .
C19 O2 Cu1 127.26(15) . .
C19 O2 K1 127.39(15) . .
Cu1 O2 K1 105.12(7) . .
C2 O3 C3 117.45(19) . .
C2 O3 K1 124.32(14) . .
C3 O3 K1 118.02(15) . .
C18 O4 C20 116.3(2) . .
C18 O4 K1 122.92(14) . .
C20 O4 K1 120.43(16) . .
C21 O6 K1 126.5(2) . .
C8 N1 C9 117.0(2) . .
C8 N1 Cu1 130.38(17) . .
C9 N1 Cu1 111.91(15) . .
C13 N2 C10 122.5(2) . .
C13 N2 Cu1 125.76(18) . .
C10 N2 Cu1 111.70(15) . .
O1 C1 C7 125.9(2) . .
O1 C1 C2 116.4(2) . .
C7 C1 C2 117.7(2) . .
O3 C2 C4 123.8(2) . .
O3 C2 C1 114.2(2) . .
C4 C2 C1 122.0(2) . .
C2 C4 C5 119.3(2) . .
C6 C5 C4 120.3(2) . .
C6 C5 K1 113.35(18) . 4_545
C4 C5 K1 87.34(16) . 4_545
C5 C6 C7 121.8(2) . .
C1 C7 C6 118.9(2) . .
C1 C7 C8 124.8(2) . .
C6 C7 C8 116.2(2) . .
O5 C8 N1 122.5(2) . .
O5 C8 C7 119.2(2) . .
N1 C8 C7 118.3(2) . .
N1 C9 C10 109.8(2) . .
N2 C10 C9 105.66(19) . .
N2 C10 C12 114.4(2) . .
C9 C10 C12 109.4(2) . .
N2 C10 C11 106.3(2) . .
C9 C10 C11 110.6(2) . .
C12 C10 C11 110.3(2) . .
N2 C13 C14 126.1(2) . .
C19 C14 C15 119.5(2) . .
C19 C14 C13 122.3(2) . .
C15 C14 C13 118.1(2) . .
C16 C15 C14 121.4(3) . .
C15 C16 C17 120.1(2) . .
C15 C16 K1 101.51(18) . 1_565
C17 C16 K1 90.59(16) . 1_565
C18 C17 C16 119.7(3) . .
C18 C17 K1 111.82(17) . 1_565
C16 C17 K1 65.72(15) . 1_565
O4 C18 C17 124.1(2) . .
O4 C18 C19 114.1(2) . .
C17 C18 C19 121.8(2) . .
O2 C19 C14 124.5(2) . .
O2 C19 C18 118.0(2) . .
C14 C19 C18 117.5(2) . .
O7 C22 O7 180.0(3) . 5

loop_
_geom_bond_atom_site_label_1
_geom_bond_atom_site_label_2
_geom_bond_distance
_geom_bond_site_symmetry_2
Cu1 O1 1.8960(16) .
Cu1 N1 1.915(2) .
Cu1 O2 1.9189(17) .
Cu1 N2 1.949(2) .
Cu1 K1 3.6673(7) .
K1 O1 2.6495(17) .
K1 O2 2.6645(17) .
K1 O3 2.7012(17) .
K1 O6 2.758(2) .
K1 O4 2.7750(18) .
K1 C16 3.169(3) 1_545
K1 C17 3.476(3) 1_545
K1 C5 3.519(3) 4
O1 C1 1.322(3) .
O2 C19 1.318(3) .
O3 C2 1.378(3) .
O3 C3 1.425(3) .
O4 C18 1.375(3) .
O4 C20 1.426(3) .
O5 C8 1.268(3) .
O6 C21 1.391(5) .
O7 C22 1.718(5) .
N1 C8 1.324(3) .
N1 C9 1.457(3) .
N2 C13 1.282(3) .
N2 C10 1.482(3) .
C1 C7 1.405(3) .
C1 C2 1.426(3) .
C2 C4 1.380(3) .
C4 C5 1.388(4) .
C5 C6 1.367(4) .
C5 K1 3.519(3) 4_545
C6 C7 1.413(3) .
C7 C8 1.493(3) .
C9 C10 1.525(4) .
C10 C12 1.528(3) .
C10 C11 1.533(4) .
C13 C14 1.433(4) .
C14 C19 1.414(3) .
C14 C15 1.418(3) .
C15 C16 1.361(4) .
C16 C17 1.397(4) .
C16 K1 3.169(3) 1_565
C17 C18 1.384(3) .
C17 K1 3.476(3) 1_565
C18 C19 1.416(3) .
C22 O7 1.718(5) 5

loop_
_geom_hbond_atom_site_label_D
_geom_hbond_atom_site_label_H
_geom_hbond_atom_site_label_A
_geom_hbond_distance_DH
_geom_hbond_distance_HA
_geom_hbond_distance_DA
_geom_hbond_angle_DHA
_geom_hbond_site_symmetry_A
O6 H6O O5 0.86 1.82 2.672(3) 171.0 6_556
O7 H71 O5 0.89(5) 1.94(5) 2.823(5) 173(5) .
